data_4104593
loop_
_publ_author_name
'Robert B. Lettan'
'Chris V. Galliford'
'Chase C. Woodward'
'Karl A. Scheidt'

_publ_contact_author_address
;Department of Chemistry
Northwestern University
215 Sheridan Road
Evanston, IL 60208
;
_publ_contact_author_email scheidt@northwestern.edu
_publ_contact_author_name 'Karl Scheidt'
_publ_section_title
;
 Amide Enolate Additions to Acylsilanes: In Situ Generation of Unusual and
 Stereoselective Homoenolate Equivalents
;
_journal_name_full 'Journal of the American Chemical Society'
_journal_page_first 8805
_journal_page_last 8814
_journal_paper_doi 10.1021/ja808811u
_journal_volume 131
_journal_year 2009
_chemical_formula_sum 'C23 H17 Br2 N O3'
_chemical_formula_weight 515.20
_chemical_name_common 'N-bezoyl protected lactam'
_chemical_name_systematic
; 
 ? 
;
_space_group_IT_number 4
_symmetry_cell_setting monoclinic
_symmetry_space_group_name_Hall 'P 2yb'
_symmetry_space_group_name_H-M 'P 1 21 1'
_atom_sites_solution_hydrogens geom
_atom_sites_solution_primary direct
_atom_sites_solution_secondary difmap
_audit_creation_method SHELXL-97
_cell_angle_alpha 90.00
_cell_angle_beta 117.0080(10)
_cell_angle_gamma 90.00
_cell_formula_units_Z 2
_cell_length_a 14.0078(3)
_cell_length_b 5.54060(10)
_cell_length_c 14.8626(3)
_cell_measurement_temperature 296(2)
_cell_volume 1027.71(4)
_computing_cell_refinement 'Bruker SMART'
_computing_data_collection 'Bruker SMART'
_computing_data_reduction 'Bruker SAINT'
_computing_molecular_graphics 'Bruker SHELXTL'
_computing_publication_material 'Bruker SHELXTL'
_computing_structure_refinement 'SHELXL-97 (Sheldrick, 1997)'
_computing_structure_solution 'SHELXS-97 (Sheldrick, 1990)'
_diffrn_ambient_temperature 296(2)
_diffrn_measured_fraction_theta_full 0.968
_diffrn_measured_fraction_theta_max 0.968
_diffrn_measurement_device_type 'CCD area detector'
_diffrn_measurement_method 'omega scans'
_diffrn_radiation_monochromator graphite
_diffrn_radiation_source 'fine-focus sealed tube'
_diffrn_radiation_type MoK\a
_diffrn_radiation_wavelength 0.71073
_diffrn_reflns_av_R_equivalents 0.0596
_diffrn_reflns_av_sigmaI/netI 0.0672
_diffrn_reflns_limit_h_max 19
_diffrn_reflns_limit_h_min -19
_diffrn_reflns_limit_k_max 7
_diffrn_reflns_limit_k_min -7
_diffrn_reflns_limit_l_max 21
_diffrn_reflns_limit_l_min -20
_diffrn_reflns_number 11869
_diffrn_reflns_theta_full 30.33
_diffrn_reflns_theta_max 30.33
_diffrn_reflns_theta_min 1.54
_exptl_absorpt_coefficient_mu 3.968
_exptl_absorpt_correction_type SADABS
_exptl_crystal_colour colorless
_exptl_crystal_density_diffrn 1.665
_exptl_crystal_description flat
_exptl_crystal_F_000 512
_exptl_crystal_size_max 0.509
_exptl_crystal_size_mid 0.108
_exptl_crystal_size_min 0.020
_refine_diff_density_max 0.582
_refine_diff_density_min -0.653
_refine_diff_density_rms 0.142
_refine_ls_abs_structure_details 'Flack H D (1983), Acta Cryst. A39, 876-881'
_refine_ls_abs_structure_Flack -0.009(11)
_refine_ls_extinction_method none
_refine_ls_goodness_of_fit_ref 1.047
_refine_ls_hydrogen_treatment mixed
_refine_ls_matrix_type full
_refine_ls_number_parameters 266
_refine_ls_number_reflns 5027
_refine_ls_number_restraints 1
_refine_ls_restrained_S_all 1.047
_refine_ls_R_factor_all 0.0437
_refine_ls_R_factor_gt 0.0323
_refine_ls_shift/su_max 3.593
_refine_ls_shift/su_mean 0.028
_refine_ls_structure_factor_coef Fsqd
_refine_ls_weighting_details 'calc w=1/[\s^2^(Fo^2^)+(0.0521P)^2^+0.0000P] where P=(Fo^2^+2Fc^2^)/3'
_refine_ls_weighting_scheme calc
_refine_ls_wR_factor_gt 0.0712
_refine_ls_wR_factor_ref 0.1045
_reflns_number_gt 4166
_reflns_number_total 5027
_reflns_threshold_expression >2sigma(I)
_cod_data_source_file ja808811u_si_003.cif
_cod_data_source_block Lactam142
_cod_database_code 4104593

loop_
_symmetry_equiv_pos_as_xyz
'x, y, z'
'-x, y+1/2, -z'

loop_
_atom_site_label
_atom_site_type_symbol
_atom_site_fract_x
_atom_site_fract_y
_atom_site_fract_z
_atom_site_U_iso_or_equiv
_atom_site_adp_type
_atom_site_occupancy
_atom_site_symmetry_multiplicity
_atom_site_calc_flag
_atom_site_refinement_flags
O1 O 0.4215(2) -0.0724(5) 0.9126(2) 0.0151(6) Uani 1 1 d .
Br1 Br 0.67975(3) 0.05678(10) 0.47016(3) 0.02517(13) Uani 1 1 d .
Br2 Br -0.03876(3) 0.10801(8) 0.59249(3) 0.02565(13) Uani 1 1 d .
O3 O 0.4757(2) 0.5253(5) 0.7831(2) 0.0152(6) Uani 1 1 d .
C7 C 0.2557(3) 0.4433(8) 0.7486(3) 0.0159(9) Uani 1 1 d .
H7 H 0.2812 0.5915 0.7796 0.019 Uiso 1 1 calc R
C11 C 0.2877(3) 0.0539(8) 0.6952(3) 0.0165(8) Uani 1 1 d .
H11 H 0.3352 -0.0613 0.6936 0.020 Uiso 1 1 calc R
C22 C 0.9274(4) 0.2864(8) 1.1345(3) 0.0207(10) Uani 1 1 d .
H22 H 0.9413 0.4263 1.1730 0.025 Uiso 1 1 calc R
C15 C 0.6627(3) 0.1022(8) 0.5890(3) 0.0168(8) Uani 1 1 d .
C23 C 0.8234(3) 0.2286(8) 1.0656(3) 0.0174(9) Uani 1 1 d .
H23 H 0.7674 0.3297 1.0586 0.021 Uiso 1 1 calc R
C5 C 0.4423(3) 0.3278(7) 0.7904(3) 0.0127(8) Uani 1 1 d .
O2 O 0.6898(2) -0.2566(5) 0.8808(2) 0.0160(6) Uani 1 1 d .
H2 H 0.6297 -0.3162 0.8529 0.024 Uiso 1 1 calc R
C1 C 0.5046(3) -0.0168(7) 0.9107(3) 0.0121(8) Uani 1 1 d .
C2 C 0.6277(3) 0.1661(7) 0.8588(3) 0.0116(8) Uani 1 1 d .
H2A H 0.657(4) 0.321(8) 0.892(3) 0.014 Uiso 1 1 calc .
C6 C 0.3268(3) 0.2710(7) 0.7460(3) 0.0123(8) Uani 1 1 d .
C3 C 0.6871(3) -0.0459(7) 0.9334(3) 0.0117(8) Uani 1 1 d .
C14 C 0.7262(4) 0.2647(8) 0.6625(3) 0.0198(9) Uani 1 1 d .
H14 H 0.7775 0.3563 0.6545 0.024 Uiso 1 1 calc R
C9 C 0.1100(3) 0.1785(8) 0.6538(3) 0.0184(9) Uani 1 1 d .
C12 C 0.6354(3) 0.1531(7) 0.7609(3) 0.0121(8) Uani 1 1 d .
C10 C 0.1786(3) 0.0085(7) 0.6472(3) 0.0193(9) Uani 1 1 d .
H10 H 0.1521 -0.1337 0.6111 0.023 Uiso 1 1 calc R
C17 C 0.5708(3) -0.0052(7) 0.6847(3) 0.0154(8) Uani 1 1 d .
H17 H 0.5179 -0.0927 0.6918 0.019 Uiso 1 1 calc R
C13 C 0.7118(3) 0.2881(8) 0.7486(3) 0.0159(8) Uani 1 1 d .
H13 H 0.7542 0.3961 0.7988 0.019 Uiso 1 1 calc R
C18 C 0.8015(3) 0.0198(8) 1.0065(3) 0.0134(8) Uani 1 1 d .
N1 N 0.5148(2) 0.1409(6) 0.8411(2) 0.0106(6) Uani 1 1 d .
C19 C 0.8866(3) -0.1274(8) 1.0183(3) 0.0193(9) Uani 1 1 d .
H19 H 0.8739 -0.2664 0.9794 0.023 Uiso 1 1 calc R
C4 C 0.6158(3) -0.0879(8) 0.9855(3) 0.0151(9) Uani 1 1 d .
H4A H 0.6177 -0.2563 1.0041 0.018 Uiso 1 1 calc R
H4B H 0.6400 0.0099 1.0460 0.018 Uiso 1 1 calc R
C16 C 0.5842(3) -0.0342(8) 0.5984(3) 0.0183(9) Uani 1 1 d .
H16 H 0.5418 -0.1420 0.5481 0.022 Uiso 1 1 calc R
C21 C 1.0105(3) 0.1339(10) 1.1454(3) 0.0251(10) Uani 1 1 d .
H21 H 1.0803 0.1702 1.1925 0.030 Uiso 1 1 calc R
C20 C 0.9904(4) -0.0689(9) 1.0876(4) 0.0270(11) Uani 1 1 d .
H20 H 1.0468 -0.1687 1.0948 0.032 Uiso 1 1 calc R
C8 C 0.1458(3) 0.3932(8) 0.7044(3) 0.0189(9) Uani 1 1 d .
H8 H 0.0981 0.5029 0.7091 0.023 Uiso 1 1 calc R

loop_
_atom_site_aniso_label
_atom_site_aniso_U_11
_atom_site_aniso_U_22
_atom_site_aniso_U_33
_atom_site_aniso_U_23
_atom_site_aniso_U_13
_atom_site_aniso_U_12
O1 0.0147(15) 0.0153(15) 0.0183(16) -0.0004(11) 0.0100(13) 0.0001(11)
Br1 0.0214(2) 0.0429(3) 0.0146(2) -0.00442(17) 0.01108(17) -0.00423(18)
Br2 0.01091(19) 0.0395(3) 0.0217(2) 0.0039(2) 0.00318(16) -0.00249(19)
O3 0.0155(14) 0.0140(14) 0.0151(14) 0.0001(11) 0.0061(12) -0.0013(11)
C7 0.017(2) 0.016(2) 0.011(2) 0.0000(15) 0.0043(17) 0.0029(16)
C11 0.0129(18) 0.016(2) 0.018(2) -0.0011(16) 0.0051(16) 0.0023(16)
C22 0.019(2) 0.020(2) 0.016(2) -0.0032(17) 0.0018(19) -0.0097(18)
C15 0.0167(18) 0.025(2) 0.0105(18) 0.0027(17) 0.0074(15) 0.0023(18)
C23 0.017(2) 0.017(2) 0.014(2) 0.0009(17) 0.0042(17) 0.0019(17)
C5 0.012(2) 0.016(2) 0.009(2) 0.0006(14) 0.0044(16) 0.0016(15)
O2 0.0136(14) 0.0122(14) 0.0200(16) -0.0024(11) 0.0058(13) 0.0004(11)
C1 0.016(2) 0.0107(19) 0.012(2) -0.0031(14) 0.0083(16) 0.0007(15)
C2 0.0074(16) 0.0113(19) 0.016(2) 0.0011(15) 0.0048(15) -0.0009(14)
C6 0.0109(19) 0.0138(19) 0.011(2) 0.0032(15) 0.0038(16) 0.0026(15)
C3 0.014(2) 0.0101(19) 0.012(2) -0.0008(15) 0.0062(17) 0.0005(15)
C14 0.017(2) 0.027(2) 0.017(2) 0.0000(17) 0.0098(18) -0.0037(18)
C9 0.0102(18) 0.028(2) 0.014(2) 0.0061(17) 0.0027(16) -0.0030(16)
C12 0.0100(17) 0.0141(19) 0.0123(19) 0.0004(15) 0.0052(15) 0.0010(15)
C10 0.017(2) 0.015(2) 0.020(2) 0.0011(16) 0.0039(18) -0.0008(16)
C17 0.016(2) 0.017(2) 0.014(2) -0.0010(15) 0.0080(17) -0.0043(15)
C13 0.0103(19) 0.022(2) 0.014(2) -0.0026(16) 0.0047(17) -0.0027(16)
C18 0.0113(19) 0.015(2) 0.0118(19) 0.0035(15) 0.0033(15) -0.0003(15)
N1 0.0091(14) 0.0111(16) 0.0121(16) -0.0001(13) 0.0053(12) 0.0009(13)
C19 0.017(2) 0.014(2) 0.024(2) -0.0004(17) 0.0071(19) 0.0004(17)
C4 0.014(2) 0.016(2) 0.016(2) 0.0059(16) 0.0076(18) 0.0021(16)
C16 0.017(2) 0.023(2) 0.013(2) -0.0045(16) 0.0055(17) -0.0041(17)
C21 0.0120(19) 0.034(3) 0.021(2) 0.002(2) -0.0002(17) -0.006(2)
C20 0.010(2) 0.032(3) 0.034(3) 0.002(2) 0.006(2) 0.0044(19)
C8 0.013(2) 0.024(2) 0.019(2) -0.0001(17) 0.0075(18) 0.0040(17)

loop_
_atom_type_symbol
_atom_type_description
_atom_type_scat_dispersion_real
_atom_type_scat_dispersion_imag
_atom_type_scat_source
C C 0.0033 0.0016 'International Tables Vol C Tables 4.2.6.8 and 6.1.1.4'
H H 0.0000 0.0000 'International Tables Vol C Tables 4.2.6.8 and 6.1.1.4'
N N 0.0061 0.0033 'International Tables Vol C Tables 4.2.6.8 and 6.1.1.4'
O O 0.0106 0.0060 'International Tables Vol C Tables 4.2.6.8 and 6.1.1.4'
Br Br -0.2901 2.4595 'International Tables Vol C Tables 4.2.6.8 and 6.1.1.4'

loop_
_geom_angle_atom_site_label_1
_geom_angle_atom_site_label_2
_geom_angle_atom_site_label_3
_geom_angle
C6 C7 C8 119.9(4)
C10 C11 C6 120.4(4)
C23 C22 C21 119.4(4)
C14 C15 C16 121.9(4)
C14 C15 Br1 120.8(3)
C16 C15 Br1 117.3(3)
C22 C23 C18 120.8(4)
O3 C5 N1 119.9(4)
O3 C5 C6 122.7(4)
N1 C5 C6 117.4(3)
O1 C1 N1 126.2(4)
O1 C1 C4 126.8(4)
N1 C1 C4 106.9(3)
N1 C2 C12 111.2(3)
N1 C2 C3 103.5(3)
C12 C2 C3 113.5(3)
C7 C6 C11 119.8(4)
C7 C6 C5 119.6(4)
C11 C6 C5 120.5(4)
O2 C3 C18 108.0(3)
O2 C3 C4 109.9(3)
C18 C3 C4 113.2(3)
O2 C3 C2 111.4(3)
C18 C3 C2 112.0(3)
C4 C3 C2 102.3(3)
C15 C14 C13 118.5(4)
C8 C9 C10 122.4(4)
C8 C9 Br2 119.3(3)
C10 C9 Br2 118.3(3)
C13 C12 C17 119.3(4)
C13 C12 C2 120.0(3)
C17 C12 C2 120.6(3)
C9 C10 C11 118.7(4)
C16 C17 C12 120.9(4)
C12 C13 C14 121.0(4)
C19 C18 C23 118.4(4)
C19 C18 C3 121.1(4)
C23 C18 C3 120.5(4)
C5 N1 C1 124.1(3)
C5 N1 C2 118.5(3)
C1 N1 C2 112.5(3)
C20 C19 C18 120.5(4)
C1 C4 C3 106.3(3)
C17 C16 C15 118.3(4)
C20 C21 C22 120.4(4)
C21 C20 C19 120.5(4)
C9 C8 C7 118.6(4)

loop_
_geom_bond_atom_site_label_1
_geom_bond_atom_site_label_2
_geom_bond_distance
O1 C1 1.217(5)
Br1 C15 1.904(4)
Br2 C9 1.897(4)
O3 C5 1.215(5)
C7 C6 1.392(5)
C7 C8 1.400(6)
C11 C10 1.385(5)
C11 C6 1.393(6)
C22 C23 1.385(6)
C22 C21 1.387(7)
C15 C14 1.383(6)
C15 C16 1.392(6)
C23 C18 1.400(7)
C5 N1 1.405(5)
C5 C6 1.478(6)
O2 C3 1.415(5)
C1 N1 1.409(5)
C1 C4 1.498(5)
C2 N1 1.488(5)
C2 C12 1.508(5)
C2 C3 1.570(5)
C3 C18 1.516(5)
C3 C4 1.533(6)
C14 C13 1.389(6)
C9 C8 1.374(6)
C9 C10 1.381(6)
C12 C13 1.384(5)
C12 C17 1.393(5)
C17 C16 1.387(6)
C18 C19 1.389(6)
C19 C20 1.385(6)
C21 C20 1.364(7)
